data_7239735
loop_
_publ_author_name
'Xiao, Zufeng'
'Yang, Weiping'
'Luo, Jia'
'Guo, Rong'
'Zeng, Rong'
'Ji, Lingbo'
'Li, Wei'
'Wang, Wei'

_publ_section_title
;
 Weak intermolecular interaction directed assembly of calix[4]arene
 derivatives
;
_journal_issue 46
_journal_name_full CrystEngComm
_journal_page_first 7114
_journal_paper_doi 10.1039/C9CE01286A
_journal_volume 21
_journal_year 2019
_chemical_absolute_configuration ad
_chemical_formula_sum 'C44 H48 O8'
_chemical_formula_weight 704.82
_space_group_crystal_system tetragonal
_space_group_IT_number 81
_space_group_name_Hall 'P -4'
_space_group_name_H-M_alt 'P -4'
_atom_sites_solution_hydrogens mixed
_audit_creation_method SHELXL-2018/3
_audit_update_record
;
2019-10-24 deposited with the CCDC.	2019-10-25 downloaded from the CCDC.
;
_cell_angle_alpha 90
_cell_angle_beta 90
_cell_angle_gamma 90
_cell_formula_units_Z 4
_cell_length_a 18.4376(7)
_cell_length_b 18.4376(7)
_cell_length_c 11.2852(5)
_cell_measurement_reflns_used 9776
_cell_measurement_temperature 173(2)
_cell_measurement_theta_max 53.84
_cell_measurement_theta_min 4.00
_cell_volume 3836.3(3)
_computing_cell_refinement 'Bruker SAINT'
_computing_data_collection 'Bruker APEX2'
_computing_data_reduction 'Bruker SAINT'
_computing_molecular_graphics 'Bruker SHELXTL'
_computing_publication_material 'Bruker SHELXTL'
_computing_structure_refinement 'SHELXL-2018/3 (Sheldrick, 2018)'
_computing_structure_solution 'SHELXT 2014/5 (Sheldrick, 2014)'
_diffrn_ambient_temperature 173(2)
_diffrn_measured_fraction_theta_full 0.998
_diffrn_measured_fraction_theta_max 0.995
_diffrn_measurement_device_type 'Bruker APEX-II CCD'
_diffrn_measurement_method '\f and \w scans'
_diffrn_radiation_type GaK\a
_diffrn_radiation_wavelength 1.34139
_diffrn_reflns_av_R_equivalents 0.0484
_diffrn_reflns_av_unetI/netI 0.0326
_diffrn_reflns_Laue_measured_fraction_full 0.998
_diffrn_reflns_Laue_measured_fraction_max 0.995
_diffrn_reflns_limit_h_max 22
_diffrn_reflns_limit_h_min -22
_diffrn_reflns_limit_k_max 22
_diffrn_reflns_limit_k_min -22
_diffrn_reflns_limit_l_max 13
_diffrn_reflns_limit_l_min -12
_diffrn_reflns_number 32332
_diffrn_reflns_point_group_measured_fraction_full 0.995
_diffrn_reflns_point_group_measured_fraction_max 0.992
_diffrn_reflns_theta_full 53.594
_diffrn_reflns_theta_max 53.878
_diffrn_reflns_theta_min 2.085
_diffrn_standards_number 0
_exptl_absorpt_coefficient_mu 0.430
_exptl_absorpt_correction_T_max 0.7506
_exptl_absorpt_correction_T_min 0.5432
_exptl_absorpt_correction_type multi-scan
_exptl_absorpt_process_details sadabs
_exptl_crystal_colour colourless
_exptl_crystal_density_diffrn 1.220
_exptl_crystal_density_method 'not measured'
_exptl_crystal_description block
_exptl_crystal_F_000 1504
_exptl_crystal_size_max 0.270
_exptl_crystal_size_mid 0.210
_exptl_crystal_size_min 0.180
_refine_diff_density_max 0.461
_refine_diff_density_min -0.256
_refine_diff_density_rms 0.059
_refine_ls_abs_structure_details
;
 Flack x determined using 2853 quotients [(I+)-(I-)]/[(I+)+(I-)]
 (Parsons, Flack and Wagner, Acta Cryst. B69 (2013) 249-259).
;
_refine_ls_abs_structure_Flack 0.19(6)
_refine_ls_extinction_method none
_refine_ls_goodness_of_fit_ref 1.075
_refine_ls_hydrogen_treatment constr
_refine_ls_matrix_type full
_refine_ls_number_parameters 499
_refine_ls_number_reflns 7000
_refine_ls_number_restraints 112
_refine_ls_restrained_S_all 1.071
_refine_ls_R_factor_all 0.0757
_refine_ls_R_factor_gt 0.0736
_refine_ls_shift/su_max 0.001
_refine_ls_shift/su_mean 0.000
_refine_ls_structure_factor_coef Fsqd
_refine_ls_weighting_details 'w=1/[\s^2^(Fo^2^)+(0.1290P)^2^+3.9727P] where P=(Fo^2^+2Fc^2^)/3'
_refine_ls_weighting_scheme calc
_refine_ls_wR_factor_gt 0.2311
_refine_ls_wR_factor_ref 0.2331
_reflns_Friedel_coverage 0.885
_reflns_Friedel_fraction_full 0.992
_reflns_Friedel_fraction_max 0.988
_reflns_number_gt 6692
_reflns_number_total 7000
_reflns_threshold_expression 'I > 2\s(I)'
_cod_data_source_file c9ce01286a2.cif
_cod_data_source_block 18
_cod_database_code 7239735
_shelx_shelxl_version_number 2018/3
_shelx_space_group_comment
;
The symmetry employed for this shelxl refinement is uniquely defined
by the following loop, which should always be used as a source of
symmetry information in preference to the above space-group names.
They are only intended as comments.
;
_shelx_estimated_absorpt_t_min 0.893
_shelx_estimated_absorpt_t_max 0.927

loop_
_space_group_symop_operation_xyz
'x, y, z'
'-x, -y, z'
'y, -x, -z'
'-y, x, -z'

loop_
_atom_site_label
_atom_site_type_symbol
_atom_site_fract_x
_atom_site_fract_y
_atom_site_fract_z
_atom_site_U_iso_or_equiv
_atom_site_adp_type
_atom_site_occupancy
_atom_site_site_symmetry_order
_atom_site_calc_flag
_atom_site_refinement_flags_posn
_atom_site_refinement_flags_adp
_atom_site_refinement_flags_occupancy
_atom_site_disorder_assembly
_atom_site_disorder_group
O1A O 0.3617(3) 0.5412(3) 0.5556(4) 0.0650(13) Uani 1 1 d . . . . .
O1B O 0.5272(3) 0.8706(3) 0.9920(4) 0.0621(13) Uani 1 1 d . . . . .
O1C O 0.6470(3) 1.0398(3) 0.1082(4) 0.0570(12) Uani 1 1 d . . . . .
O1D O 0.8600(3) 0.9376(3) 0.4370(4) 0.0679(15) Uani 1 1 d . . . . .
O2A O 0.3752(2) 0.6011(2) 1.1123(4) 0.0391(9) Uani 1 1 d . . . . .
O2B O 0.6034(2) 0.8781(2) 0.4411(3) 0.0380(8) Uani 1 1 d . . . . .
O2C O 0.6197(2) 1.0967(2) 0.6645(3) 0.0376(9) Uani 1 1 d . . . . .
O2D O 0.9122(2) 0.8838(2) -0.1159(3) 0.0375(9) Uani 1 1 d . . . . .
C1A C 0.4003(4) 0.5785(4) 0.6171(6) 0.0542(16) Uani 1 1 d . . . . .
H1A H 0.436111 0.607310 0.578985 0.065 Uiso 1 1 calc R U . . .
C1B C 0.5710(4) 0.9047(4) 0.9332(6) 0.0482(14) Uani 1 1 d . . . . .
H1B H 0.601860 0.937743 0.973759 0.058 Uiso 1 1 calc R U . . .
C1C C 0.6074(3) 1.0792(4) 0.1683(5) 0.0453(14) Uani 1 1 d . . . . .
H1C H 0.573744 1.109793 0.128658 0.054 Uiso 1 1 calc R U . . .
C1D C 0.9047(4) 0.9016(4) 0.3816(6) 0.0520(16) Uani 1 1 d . . . . .
H1D H 0.941225 0.876807 0.424847 0.062 Uiso 1 1 calc R U . . .
C2A C 0.3954(3) 0.5823(3) 0.7484(6) 0.0421(13) Uani 1 1 d . . . . .
C2B C 0.5795(3) 0.8984(3) 0.8044(5) 0.0353(11) Uani 1 1 d . . . . .
C2C C 0.6098(3) 1.0809(3) 0.2984(5) 0.0356(11) Uani 1 1 d . . . . .
C2D C 0.9045(3) 0.8950(3) 0.2508(5) 0.0394(12) Uani 1 1 d . . . . .
C3A C 0.4364(3) 0.6330(3) 0.8081(6) 0.0411(13) Uani 1 1 d . . . . .
H3A H 0.468485 0.663506 0.765037 0.049 Uiso 1 1 calc R U . . .
C3B C 0.6320(3) 0.9373(3) 0.7450(5) 0.0364(12) Uani 1 1 d . . . . .
H3B H 0.663039 0.968494 0.788842 0.044 Uiso 1 1 calc R U . . .
C3C C 0.5665(3) 1.1324(3) 0.3578(5) 0.0344(11) Uani 1 1 d . . . . .
H3C H 0.535168 1.163190 0.313713 0.041 Uiso 1 1 calc R U . . .
C3D C 0.8542(3) 0.9312(3) 0.1832(5) 0.0364(12) Uani 1 1 d . . . . .
H3D H 0.816674 0.957739 0.221227 0.044 Uiso 1 1 calc R U . . .
C4A C 0.3526(3) 0.5334(3) 0.8104(6) 0.0422(13) Uani 1 1 d . . . . .
H4A H 0.326826 0.496914 0.768475 0.051 Uiso 1 1 calc R U . . .
C4B C 0.5307(3) 0.8556(3) 0.7382(5) 0.0360(11) Uani 1 1 d . . . . .
H4B H 0.492751 0.830686 0.778010 0.043 Uiso 1 1 calc R U . . .
C4C C 0.6521(3) 1.0340(3) 0.3627(5) 0.0311(10) Uani 1 1 d . . . . .
H4C H 0.680112 0.998547 0.322193 0.037 Uiso 1 1 calc R U . . .
C4D C 0.9583(3) 0.8542(3) 0.1943(5) 0.0354(11) Uani 1 1 d . . . . .
H4D H 0.993615 0.829776 0.240910 0.042 Uiso 1 1 calc R U . . .
C5A C 0.4316(3) 0.6401(3) 0.9325(6) 0.0399(13) Uani 1 1 d . . . . .
C5B C 0.6411(3) 0.9323(3) 0.6226(5) 0.0310(11) Uani 1 1 d . . . . .
C5C C 0.5693(3) 1.1385(3) 0.4814(5) 0.0305(10) Uani 1 1 d . . . . .
C5D C 0.8573(3) 0.9297(3) 0.0618(5) 0.0337(11) Uani 1 1 d . . . . .
C6A C 0.3471(3) 0.5370(3) 0.9318(5) 0.0369(12) Uani 1 1 d . . . . .
C6B C 0.5370(3) 0.8493(3) 0.6177(5) 0.0313(11) Uani 1 1 d . . . . .
C6C C 0.6550(3) 1.0371(3) 0.4867(5) 0.0320(11) Uani 1 1 d . . . . .
C6D C 0.9615(3) 0.8486(3) 0.0722(5) 0.0326(11) Uani 1 1 d . . . . .
C7A C 0.4778(3) 0.6927(3) 0.9987(6) 0.0428(13) Uani 1 1 d . . . . .
H7AA H 0.447305 0.720997 1.054073 0.051 Uiso 1 1 calc R U . . .
H7AB H 0.500529 0.726936 0.942217 0.051 Uiso 1 1 calc R U . . .
C7B C 0.4802(3) 0.8089(3) 0.5458(5) 0.0347(11) Uani 1 1 d . . . . .
H7BA H 0.504545 0.777008 0.487481 0.042 Uiso 1 1 calc R U . . .
H7BB H 0.450955 0.777906 0.599246 0.042 Uiso 1 1 calc R U . . .
C7C C 0.6951(3) 0.9807(3) 0.5573(5) 0.0354(11) Uani 1 1 d . . . . .
H7CA H 0.727546 1.004690 0.615136 0.042 Uiso 1 1 calc R U . . .
H7CB H 0.725258 0.950820 0.503629 0.042 Uiso 1 1 calc R U . . .
C7D C 0.8070(3) 0.9778(3) -0.0122(5) 0.0359(12) Uani 1 1 d . . . . .
H7DA H 0.782641 0.947823 -0.073228 0.043 Uiso 1 1 calc R U . . .
H7DB H 0.769102 0.998769 0.039586 0.043 Uiso 1 1 calc R U . . .
C8A C 0.3839(3) 0.5932(3) 0.9909(6) 0.0374(12) Uani 1 1 d . . . . .
C8B C 0.5946(3) 0.8866(3) 0.5606(5) 0.0327(11) Uani 1 1 d . . . . .
C8C C 0.6157(3) 1.0920(3) 0.5427(4) 0.0275(10) Uani 1 1 d . . . . .
C8D C 0.9084(3) 0.8854(3) 0.0057(5) 0.0323(11) Uani 1 1 d . . . . .
C9A C 0.3099(3) 0.6413(4) 1.1420(6) 0.0491(15) Uani 1 1 d . . . . .
H9AA H 0.267515 0.619120 1.102252 0.059 Uiso 1 1 calc R U . . .
H9AB H 0.314475 0.692026 1.114099 0.059 Uiso 1 1 calc R U . . .
C9B C 0.6411(15) 0.8096(17) 0.4100(19) 0.053(4) Uani 0.543(15) 1 d D U P A 1
H9BA H 0.691644 0.811959 0.439443 0.064 Uiso 0.543(15) 1 calc R U P A 1
H9BB H 0.616730 0.768815 0.450881 0.064 Uiso 0.543(15) 1 calc R U P A 1
C9E C 0.6536(18) 0.819(2) 0.416(2) 0.056(4) Uani 0.457(15) 1 d D U P A 2
H9A H 0.690088 0.816483 0.480650 0.067 Uiso 0.457(15) 1 calc R U P A 2
H9B H 0.626164 0.772391 0.417923 0.067 Uiso 0.457(15) 1 calc R U P A 2
C9C C 0.6712(4) 1.1465(4) 0.7092(6) 0.0500(15) Uani 1 1 d . . . . .
H9CA H 0.658617 1.196404 0.684081 0.060 Uiso 1 1 calc R U . . .
H9CB H 0.720088 1.134735 0.678608 0.060 Uiso 1 1 calc R U . . .
C9D C 0.8685(4) 0.8296(3) -0.1731(6) 0.0461(14) Uani 1 1 d . . . . .
H9DA H 0.817250 0.834931 -0.148330 0.055 Uiso 1 1 calc R U . . .
H9DB H 0.885243 0.780634 -0.149554 0.055 Uiso 1 1 calc R U . . .
C10A C 0.2990(4) 0.6402(4) 1.2768(7) 0.0597(18) Uani 1 1 d . . . . .
H10A H 0.250735 0.660955 1.294744 0.072 Uiso 1 1 calc R U . . .
H10B H 0.298603 0.589006 1.303460 0.072 Uiso 1 1 calc R U . . .
C10B C 0.6422(8) 0.7953(7) 0.2861(12) 0.058(3) Uani 0.543(15) 1 d D U P A 1
H10C H 0.592480 0.780197 0.264284 0.070 Uiso 0.543(15) 1 calc R U P A 1
H10D H 0.673588 0.752262 0.274849 0.070 Uiso 0.543(15) 1 calc R U P A 1
C10E C 0.6904(8) 0.8237(9) 0.3068(13) 0.054(3) Uani 0.457(15) 1 d D U P A 2
H10E H 0.714265 0.776976 0.287922 0.064 Uiso 0.457(15) 1 calc R U P A 2
H10F H 0.728031 0.861838 0.310844 0.064 Uiso 0.457(15) 1 calc R U P A 2
C10C C 0.6701(5) 1.1410(4) 0.8451(7) 0.068(2) Uani 1 1 d . . . . .
H10G H 0.619325 1.144911 0.872803 0.081 Uiso 1 1 calc R U . . .
H10H H 0.688346 1.092518 0.868497 0.081 Uiso 1 1 calc R U . . .
C10I C 0.8743(4) 0.8380(4) -0.3042(6) 0.0523(16) Uani 1 1 d . . . . .
H10J H 0.924487 0.826326 -0.329069 0.063 Uiso 1 1 calc R U . . .
H10K H 0.864761 0.889230 -0.325379 0.063 Uiso 1 1 calc R U . . .
C11A C 0.3549(4) 0.6806(5) 1.3475(7) 0.0648(19) Uani 1 1 d . . . . .
H11A H 0.338169 0.685612 1.429555 0.097 Uiso 1 1 calc R U . . .
H11B H 0.362273 0.728759 1.312981 0.097 Uiso 1 1 calc R U . . .
H11C H 0.400747 0.653673 1.346287 0.097 Uiso 1 1 calc R U . . .
C11B C 0.6652(10) 0.8492(10) 0.1958(14) 0.053(4) Uani 0.543(15) 1 d D U P A 1
H11D H 0.650952 0.897009 0.225853 0.080 Uiso 0.543(15) 1 d R U P A 1
H11E H 0.640721 0.840022 0.120206 0.080 Uiso 0.543(15) 1 d R U P A 1
H11F H 0.717859 0.848049 0.183882 0.080 Uiso 0.543(15) 1 d R U P A 1
C11E C 0.6352(13) 0.8422(16) 0.212(2) 0.072(6) Uani 0.457(15) 1 d D U P A 2
H11G H 0.632652 0.798535 0.162653 0.108 Uiso 0.457(15) 1 d R U P A 2
H11H H 0.663472 0.879518 0.170937 0.108 Uiso 0.457(15) 1 d R U P A 2
H11I H 0.586062 0.860317 0.226894 0.108 Uiso 0.457(15) 1 d R U P A 2
C11C C 0.7137(4) 1.1965(4) 0.9048(7) 0.064(2) Uani 1 1 d . . . . .
H11J H 0.710544 1.189723 0.990733 0.097 Uiso 0.5 1 calc R U P . .
H11K H 0.764367 1.192240 0.879557 0.097 Uiso 0.5 1 calc R U P . .
H11L H 0.695264 1.244696 0.883869 0.097 Uiso 0.5 1 calc R U P . .
H11M H 0.736240 1.228050 0.845373 0.097 Uiso 0.5 1 calc R U P . .
H11N H 0.682417 1.225532 0.956549 0.097 Uiso 0.5 1 calc R U P . .
H11O H 0.751520 1.173077 0.952237 0.097 Uiso 0.5 1 calc R U P . .
C11D C 0.8219(4) 0.7897(4) -0.3713(7) 0.0558(17) Uani 1 1 d . . . . .
H11P H 0.828207 0.797067 -0.456652 0.084 Uiso 1 1 calc R U . . .
H11Q H 0.772036 0.801967 -0.348839 0.084 Uiso 1 1 calc R U . . .
H11R H 0.831564 0.738823 -0.351654 0.084 Uiso 1 1 calc R U . . .

loop_
_atom_site_aniso_label
_atom_site_aniso_U_11
_atom_site_aniso_U_22
_atom_site_aniso_U_33
_atom_site_aniso_U_23
_atom_site_aniso_U_13
_atom_site_aniso_U_12
O1A 0.076(3) 0.070(3) 0.049(3) -0.005(2) -0.003(3) -0.011(3)
O1B 0.067(3) 0.076(3) 0.043(2) -0.002(2) 0.006(2) -0.017(3)
O1C 0.064(3) 0.071(3) 0.036(2) -0.006(2) 0.006(2) 0.006(2)
O1D 0.079(4) 0.083(4) 0.043(3) 0.007(2) 0.018(3) 0.017(3)
O2A 0.038(2) 0.0336(19) 0.046(2) -0.0038(17) 0.0074(17) 0.0028(15)
O2B 0.039(2) 0.042(2) 0.0326(19) 0.0008(16) 0.0040(16) -0.0009(16)
O2C 0.039(2) 0.047(2) 0.0270(18) -0.0017(16) -0.0016(15) 0.0002(16)
O2D 0.040(2) 0.0374(19) 0.035(2) 0.0019(16) 0.0036(16) -0.0055(16)
C1A 0.047(3) 0.063(4) 0.053(4) 0.000(3) 0.004(3) -0.006(3)
C1B 0.050(3) 0.055(4) 0.039(3) -0.004(3) 0.002(3) -0.006(3)
C1C 0.042(3) 0.061(4) 0.032(3) -0.003(3) -0.001(2) 0.003(3)
C1D 0.055(4) 0.063(4) 0.039(3) 0.013(3) 0.009(3) 0.010(3)
C2A 0.039(3) 0.042(3) 0.046(3) 0.005(3) -0.003(3) 0.005(2)
C2B 0.036(3) 0.036(3) 0.034(3) 0.001(2) -0.004(2) 0.006(2)
C2C 0.033(3) 0.042(3) 0.032(3) 0.003(2) 0.000(2) -0.003(2)
C2D 0.046(3) 0.036(3) 0.036(3) 0.004(2) 0.012(2) -0.003(2)
C3A 0.033(3) 0.037(3) 0.053(4) 0.008(3) 0.006(2) 0.002(2)
C3B 0.035(3) 0.038(3) 0.037(3) 0.004(2) -0.008(2) -0.001(2)
C3C 0.033(3) 0.036(3) 0.035(3) 0.010(2) -0.001(2) 0.002(2)
C3D 0.035(3) 0.035(3) 0.040(3) 0.007(2) 0.011(2) -0.001(2)
C4A 0.033(3) 0.039(3) 0.055(4) -0.003(3) -0.004(3) 0.004(2)
C4B 0.033(3) 0.036(3) 0.039(3) 0.004(2) -0.001(2) 0.002(2)
C4C 0.027(2) 0.035(3) 0.032(3) -0.004(2) 0.003(2) -0.008(2)
C4D 0.034(3) 0.033(3) 0.039(3) 0.010(2) -0.001(2) 0.003(2)
C5A 0.033(3) 0.036(3) 0.050(3) 0.008(3) -0.001(2) 0.011(2)
C5B 0.026(2) 0.029(2) 0.037(3) 0.005(2) 0.002(2) 0.0046(19)
C5C 0.028(2) 0.029(2) 0.034(3) 0.001(2) 0.002(2) -0.001(2)
C5D 0.023(2) 0.031(2) 0.048(3) 0.006(2) 0.000(2) -0.0014(19)
C6A 0.027(2) 0.034(3) 0.050(3) -0.001(2) 0.002(2) 0.006(2)
C6B 0.031(2) 0.024(2) 0.039(3) 0.006(2) -0.002(2) 0.0032(19)
C6C 0.024(2) 0.035(3) 0.037(3) 0.002(2) -0.002(2) -0.004(2)
C6D 0.030(2) 0.024(2) 0.043(3) 0.002(2) 0.008(2) -0.0023(19)
C7A 0.033(3) 0.032(3) 0.064(4) 0.005(3) -0.003(3) 0.002(2)
C7B 0.033(3) 0.031(2) 0.040(3) -0.001(2) -0.003(2) 0.006(2)
C7C 0.022(2) 0.041(3) 0.043(3) 0.006(2) 0.000(2) 0.001(2)
C7D 0.031(2) 0.034(3) 0.043(3) 0.005(2) -0.004(2) -0.001(2)
C8A 0.028(2) 0.031(3) 0.054(3) 0.003(2) -0.002(2) -0.001(2)
C8B 0.030(2) 0.033(2) 0.035(3) 0.006(2) 0.000(2) 0.0075(19)
C8C 0.027(2) 0.031(2) 0.025(2) 0.0017(18) 0.0009(18) -0.0034(18)
C8D 0.033(3) 0.032(3) 0.032(3) 0.004(2) 0.001(2) -0.005(2)
C9A 0.038(3) 0.050(3) 0.059(4) -0.001(3) 0.004(3) 0.012(3)
C9B 0.055(7) 0.051(7) 0.053(5) -0.003(5) 0.006(5) 0.012(6)
C9E 0.058(8) 0.052(7) 0.056(6) -0.006(6) 0.006(6) 0.016(6)
C9C 0.058(4) 0.049(3) 0.042(3) -0.010(3) -0.017(3) -0.003(3)
C9D 0.045(3) 0.047(3) 0.047(4) -0.003(3) 0.001(3) -0.007(3)
C10A 0.055(4) 0.053(4) 0.070(5) -0.014(3) 0.008(3) 0.004(3)
C10B 0.060(6) 0.053(5) 0.061(5) -0.012(5) 0.006(5) -0.002(5)
C10E 0.049(6) 0.058(6) 0.054(6) -0.007(5) 0.004(5) 0.010(5)
C10C 0.092(6) 0.068(5) 0.043(4) -0.007(3) -0.021(4) -0.003(4)
C10I 0.059(4) 0.047(3) 0.051(4) -0.002(3) 0.004(3) -0.011(3)
C11A 0.059(4) 0.079(5) 0.056(4) -0.005(4) 0.005(3) -0.002(4)
C11B 0.069(9) 0.058(7) 0.033(5) -0.002(5) 0.004(6) 0.017(8)
C11E 0.070(11) 0.079(10) 0.066(9) -0.006(9) -0.002(9) 0.005(10)
C11C 0.074(5) 0.073(5) 0.046(4) -0.013(4) -0.015(4) 0.012(4)
C11D 0.056(4) 0.056(4) 0.055(4) -0.005(3) -0.010(3) 0.001(3)

loop_
_atom_type_symbol
_atom_type_description
_atom_type_scat_dispersion_real
_atom_type_scat_dispersion_imag
_atom_type_scat_source
C C 0.0148 0.0070 'International Tables Vol C Tables 4.2.6.8 and 6.1.1.4'
H H 0.0000 0.0000 'International Tables Vol C Tables 4.2.6.8 and 6.1.1.4'
O O 0.0412 0.0250 'International Tables Vol C Tables 4.2.6.8 and 6.1.1.4'

loop_
_geom_angle_atom_site_label_1
_geom_angle_atom_site_label_2
_geom_angle_atom_site_label_3
_geom_angle
_geom_angle_site_symmetry_1
_geom_angle_site_symmetry_3
C8A O2A C9A 112.2(4) . .
C8B O2B C9E 110.4(12) . .
C8B O2B C9B 112.7(10) . .
C8C O2C C9C 115.6(4) . .
C8D O2D C9D 115.8(4) . .
O1A C1A C2A 124.3(6) . .
O1A C1A H1A 117.9 . .
C2A C1A H1A 117.9 . .
O1B C1B C2B 124.6(6) . .
O1B C1B H1B 117.7 . .
C2B C1B H1B 117.7 . .
O1C C1C C2C 122.9(6) . .
O1C C1C H1C 118.5 . .
C2C C1C H1C 118.5 . .
O1D C1D C2D 123.4(6) . .
O1D C1D H1D 118.3 . .
C2D C1D H1D 118.3 . .
C3A C2A C4A 120.4(6) . .
C3A C2A C1A 119.1(6) . .
C4A C2A C1A 120.5(6) . .
C3B C2B C4B 118.8(5) . .
C3B C2B C1B 121.0(5) . .
C4B C2B C1B 120.1(5) . .
C4C C2C C3C 119.7(5) . .
C4C C2C C1C 122.1(5) . .
C3C C2C C1C 118.2(5) . .
C3D C2D C4D 119.1(5) . .
C3D C2D C1D 121.0(5) . .
C4D C2D C1D 119.8(5) . .
C2A C3A C5A 120.9(5) . .
C2A C3A H3A 119.5 . .
C5A C3A H3A 119.5 . .
C2B C3B C5B 122.1(5) . .
C2B C3B H3B 118.9 . .
C5B C3B H3B 118.9 . .
C5C C3C C2C 120.4(5) . .
C5C C3C H3C 119.8 . .
C2C C3C H3C 119.8 . .
C5D C3D C2D 121.2(5) . .
C5D C3D H3D 119.4 . .
C2D C3D H3D 119.4 . .
C6A C4A C2A 120.9(6) . .
C6A C4A H4A 119.6 . .
C2A C4A H4A 119.6 . .
C6B C4B C2B 121.3(5) . .
C6B C4B H4B 119.4 . .
C2B C4B H4B 119.4 . .
C2C C4C C6C 121.6(5) . .
C2C C4C H4C 119.2 . .
C6C C4C H4C 119.2 . .
C6D C4D C2D 121.6(5) . .
C6D C4D H4D 119.2 . .
C2D C4D H4D 119.2 . .
C8A C5A C3A 116.8(5) . .
C8A C5A C7A 121.7(6) . .
C3A C5A C7A 121.5(5) . .
C8B C5B C3B 117.6(5) . .
C8B C5B C7C 120.9(5) . .
C3B C5B C7C 121.2(5) . .
C8C C5C C3C 117.8(5) . .
C8C C5C C7B 121.6(5) . 2_675
C3C C5C C7B 120.4(5) . 2_675
C3D C5D C8D 119.4(5) . .
C3D C5D C7D 120.6(5) . .
C8D C5D C7D 120.0(5) . .
C4A C6A C8A 118.1(5) . .
C4A C6A C7A 120.8(5) . 4_657
C8A C6A C7A 120.9(5) . 4_657
C4B C6B C8B 118.2(5) . .
C4B C6B C7B 120.9(5) . .
C8B C6B C7B 120.7(5) . .
C8C C6C C4C 117.5(5) . .
C8C C6C C7C 121.1(5) . .
C4C C6C C7C 121.3(5) . .
C4D C6D C8D 117.7(5) . .
C4D C6D C7D 120.9(5) . 4_755
C8D C6D C7D 121.3(5) . 4_755
C5A C7A C6A 110.7(4) . 3_567
C5A C7A H7AA 109.5 . .
C6A C7A H7AA 109.5 3_567 .
C5A C7A H7AB 109.5 . .
C6A C7A H7AB 109.5 3_567 .
H7AA C7A H7AB 108.1 . .
C5C C7B C6B 110.9(4) 2_675 .
C5C C7B H7BA 109.5 2_675 .
C6B C7B H7BA 109.5 . .
C5C C7B H7BB 109.5 2_675 .
C6B C7B H7BB 109.5 . .
H7BA C7B H7BB 108.0 . .
C6C C7C C5B 109.9(4) . .
C6C C7C H7CA 109.7 . .
C5B C7C H7CA 109.7 . .
C6C C7C H7CB 109.7 . .
C5B C7C H7CB 109.7 . .
H7CA C7C H7CB 108.2 . .
C6D C7D C5D 111.4(4) 3_575 .
C6D C7D H7DA 109.4 3_575 .
C5D C7D H7DA 109.4 . .
C6D C7D H7DB 109.4 3_575 .
C5D C7D H7DB 109.4 . .
H7DA C7D H7DB 108.0 . .
O2A C8A C5A 118.3(5) . .
O2A C8A C6A 119.2(5) . .
C5A C8A C6A 122.4(6) . .
O2B C8B C5B 119.5(5) . .
O2B C8B C6B 118.7(5) . .
C5B C8B C6B 121.8(5) . .
O2C C8C C5C 119.2(5) . .
O2C C8C C6C 117.9(4) . .
C5C C8C C6C 122.7(5) . .
O2D C8D C5D 119.9(5) . .
O2D C8D C6D 119.1(5) . .
C5D C8D C6D 120.6(5) . .
O2A C9A C10A 109.3(5) . .
O2A C9A H9AA 109.8 . .
C10A C9A H9AA 109.8 . .
O2A C9A H9AB 109.8 . .
C10A C9A H9AB 109.8 . .
H9AA C9A H9AB 108.3 . .
C10B C9B O2B 113(2) . .
C10B C9B H9BA 108.9 . .
O2B C9B H9BA 108.9 . .
C10B C9B H9BB 108.9 . .
O2B C9B H9BB 108.9 . .
H9BA C9B H9BB 107.7 . .
C10E C9E O2B 115(3) . .
C10E C9E H9A 108.6 . .
O2B C9E H9A 108.6 . .
C10E C9E H9B 108.6 . .
O2B C9E H9B 108.6 . .
H9A C9E H9B 107.5 . .
O2C C9C C10C 107.7(6) . .
O2C C9C H9CA 110.2 . .
C10C C9C H9CA 110.2 . .
O2C C9C H9CB 110.2 . .
C10C C9C H9CB 110.2 . .
H9CA C9C H9CB 108.5 . .
O2D C9D C10I 109.4(5) . .
O2D C9D H9DA 109.8 . .
C10I C9D H9DA 109.8 . .
O2D C9D H9DB 109.8 . .
C10I C9D H9DB 109.8 . .
H9DA C9D H9DB 108.2 . .
C11A C10A C9A 115.5(7) . .
C11A C10A H10A 108.4 . .
C9A C10A H10A 108.4 . .
C11A C10A H10B 108.4 . .
C9A C10A H10B 108.4 . .
H10A C10A H10B 107.5 . .
C9B C10B C11B 123.7(16) . .
C9B C10B H10C 106.4 . .
C11B C10B H10C 106.4 . .
C9B C10B H10D 106.4 . .
C11B C10B H10D 106.4 . .
H10C C10B H10D 106.5 . .
C9E C10E C11E 108(2) . .
C9E C10E H10E 110.1 . .
C11E C10E H10E 110.1 . .
C9E C10E H10F 110.1 . .
C11E C10E H10F 110.1 . .
H10E C10E H10F 108.4 . .
C11C C10C C9C 113.9(7) . .
C11C C10C H10G 108.8 . .
C9C C10C H10G 108.8 . .
C11C C10C H10H 108.8 . .
C9C C10C H10H 108.8 . .
H10G C10C H10H 107.7 . .
C9D C10I C11D 112.8(6) . .
C9D C10I H10J 109.0 . .
C11D C10I H10J 109.0 . .
C9D C10I H10K 109.0 . .
C11D C10I H10K 109.0 . .
H10J C10I H10K 107.8 . .
C10A C11A H11A 109.5 . .
C10A C11A H11B 109.5 . .
H11A C11A H11B 109.5 . .
C10A C11A H11C 109.5 . .
H11A C11A H11C 109.5 . .
H11B C11A H11C 109.5 . .
C10B C11B H11D 106.7 . .
C10B C11B H11E 110.5 . .
H11D C11B H11E 109.5 . .
C10B C11B H11F 111.2 . .
H11D C11B H11F 109.5 . .
H11E C11B H11F 109.5 . .
C10E C11E H11G 104.4 . .
C10E C11E H11H 97.8 . .
H11G C11E H11H 109.5 . .
C10E C11E H11I 125.2 . .
H11G C11E H11I 109.5 . .
H11H C11E H11I 109.5 . .
C10C C11C H11J 109.5 . .
C10C C11C H11K 109.5 . .
H11J C11C H11K 109.5 . .
C10C C11C H11L 109.5 . .
H11J C11C H11L 109.5 . .
H11K C11C H11L 109.5 . .
H11M C11C H11N 109.5 . .
H11M C11C H11O 109.5 . .
H11N C11C H11O 109.5 . .
C10I C11D H11P 109.5 . .
C10I C11D H11Q 109.5 . .
H11P C11D H11Q 109.5 . .
C10I C11D H11R 109.5 . .
H11P C11D H11R 109.5 . .
H11Q C11D H11R 109.5 . .

loop_
_geom_bond_atom_site_label_1
_geom_bond_atom_site_label_2
_geom_bond_distance
_geom_bond_site_symmetry_2
O1A C1A 1.209(9) .
O1B C1B 1.220(8) .
O1C C1C 1.234(8) .
O1D C1D 1.228(8) .
O2A C8A 1.388(8) .
O2A C9A 1.452(7) .
O2B C8B 1.368(6) .
O2B C9E 1.46(4) .
O2B C9B 1.48(3) .
O2C C8C 1.380(6) .
O2C C9C 1.413(7) .
O2D C8D 1.375(7) .
O2D C9D 1.437(7) .
C1A C2A 1.487(9) .
C1A H1A 0.9500 .
C1B C2B 1.467(8) .
C1B H1B 0.9500 .
C1C C2C 1.469(8) .
C1C H1C 0.9500 .
C1D C2D 1.481(9) .
C1D H1D 0.9500 .
C2A C3A 1.378(9) .
C2A C4A 1.387(9) .
C2B C3B 1.380(8) .
C2B C4B 1.410(8) .
C2C C4C 1.373(8) .
C2C C3C 1.411(8) .
C2D C3D 1.373(8) .
C2D C4D 1.400(8) .
C3A C5A 1.412(9) .
C3A H3A 0.9500 .
C3B C5B 1.394(8) .
C3B H3B 0.9500 .
C3C C5C 1.400(8) .
C3C H3C 0.9500 .
C3D C5D 1.372(8) .
C3D H3D 0.9500 .
C4A C6A 1.375(9) .
C4A H4A 0.9500 .
C4B C6B 1.370(8) .
C4B H4B 0.9500 .
C4C C6C 1.402(7) .
C4C H4C 0.9500 .
C4D C6D 1.383(8) .
C4D H4D 0.9500 .
C5A C8A 1.398(8) .
C5A C7A 1.491(9) .
C5B C8B 1.392(8) .
C5B C7C 1.526(7) .
C5C C8C 1.396(7) .
C5C C7B 1.517(7) 2_675
C5D C8D 1.399(7) .
C5D C7D 1.530(7) .
C6A C8A 1.407(8) .
C6A C7A 1.531(8) 4_657
C6B C8B 1.420(7) .
C6B C7B 1.520(7) .
C6C C8C 1.396(7) .
C6C C7C 1.504(7) .
C6D C8D 1.407(8) .
C6D C7D 1.516(7) 4_755
C7A H7AA 0.9900 .
C7A H7AB 0.9900 .
C7B H7BA 0.9900 .
C7B H7BB 0.9900 .
C7C H7CA 0.9900 .
C7C H7CB 0.9900 .
C7D H7DA 0.9900 .
C7D H7DB 0.9900 .
C9A C10A 1.535(10) .
C9A H9AA 0.9900 .
C9A H9AB 0.9900 .
C9B C10B 1.42(2) .
C9B H9BA 0.9900 .
C9B H9BB 0.9900 .
C9E C10E 1.41(2) .
C9E H9A 0.9900 .
C9E H9B 0.9900 .
C9C C10C 1.537(10) .
C9C H9CA 0.9900 .
C9C H9CB 0.9900 .
C9D C10I 1.492(9) .
C9D H9DA 0.9900 .
C9D H9DB 0.9900 .
C10A C11A 1.502(11) .
C10A H10A 0.9900 .
C10A H10B 0.9900 .
C10B C11B 1.485(18) .
C10B H10C 0.9900 .
C10B H10D 0.9900 .
C10E C11E 1.52(2) .
C10E H10E 0.9900 .
C10E H10F 0.9900 .
C10C C11C 1.465(11) .
C10C H10G 0.9900 .
C10C H10H 0.9900 .
C10I C11D 1.517(9) .
C10I H10J 0.9900 .
C10I H10K 0.9900 .
C11A H11A 0.9800 .
C11A H11B 0.9800 .
C11A H11C 0.9800 .
C11B H11D 0.9800 .
C11B H11E 0.9800 .
C11B H11F 0.9800 .
C11E H11G 0.9800 .
C11E H11H 0.9800 .
C11E H11I 0.9800 .
C11C H11J 0.9800 .
C11C H11K 0.9800 .
C11C H11L 0.9800 .
C11C H11M 0.9800 .
C11C H11N 0.9800 .
C11C H11O 0.9800 .
C11D H11P 0.9800 .
C11D H11Q 0.9800 .
C11D H11R 0.9800 .

loop_
_geom_torsion_atom_site_label_1
_geom_torsion_atom_site_label_2
_geom_torsion_atom_site_label_3
_geom_torsion_atom_site_label_4
_geom_torsion
_geom_torsion_site_symmetry_1
_geom_torsion_site_symmetry_4
O1A C1A C2A C3A -172.5(6) . .
O1A C1A C2A C4A 10.4(11) . .
O1B C1B C2B C3B -177.9(6) . .
O1B C1B C2B C4B 6.1(10) . .
O1C C1C C2C C4C -5.8(10) . .
O1C C1C C2C C3C 174.7(6) . .
O1D C1D C2D C3D 1.8(10) . .
O1D C1D C2D C4D 178.6(6) . .
C4A C2A C3A C5A -5.2(8) . .
C1A C2A C3A C5A 177.8(5) . .
C4B C2B C3B C5B -3.8(8) . .
C1B C2B C3B C5B -179.9(5) . .
C4C C2C C3C C5C 3.4(8) . .
C1C C2C C3C C5C -177.1(5) . .
C4D C2D C3D C5D -1.9(8) . .
C1D C2D C3D C5D 174.9(5) . .
C3A C2A C4A C6A 3.8(9) . .
C1A C2A C4A C6A -179.3(5) . .
C3B C2B C4B C6B 3.3(8) . .
C1B C2B C4B C6B 179.4(5) . .
C3C C2C C4C C6C -1.8(8) . .
C1C C2C C4C C6C 178.8(5) . .
C3D C2D C4D C6D -1.0(8) . .
C1D C2D C4D C6D -177.8(5) . .
C2A C3A C5A C8A 0.6(8) . .
C2A C3A C5A C7A 177.6(5) . .
C2B C3B C5B C8B 0.5(7) . .
C2B C3B C5B C7C 174.6(5) . .
C2C C3C C5C C8C -0.4(8) . .
C2C C3C C5C C7B -176.8(5) . 2_675
C2D C3D C5D C8D 5.8(8) . .
C2D C3D C5D C7D -172.3(5) . .
C2A C4A C6A C8A 2.2(8) . .
C2A C4A C6A C7A -172.7(5) . 4_657
C2B C4B C6B C8B 0.5(7) . .
C2B C4B C6B C7B -174.2(5) . .
C2C C4C C6C C8C -2.8(7) . .
C2C C4C C6C C7C 173.4(5) . .
C2D C4D C6D C8D 0.0(8) . .
C2D C4D C6D C7D 177.2(5) . 4_755
C8A C5A C7A C6A 69.7(7) . 3_567
C3A C5A C7A C6A -107.1(6) . 3_567
C4B C6B C7B C5C 103.5(6) . 2_675
C8B C6B C7B C5C -71.1(6) . 2_675
C8C C6C C7C C5B 67.4(6) . .
C4C C6C C7C C5B -108.6(5) . .
C8B C5B C7C C6C 66.3(6) . .
C3B C5B C7C C6C -107.6(6) . .
C3D C5D C7D C6D 109.4(6) . 3_575
C8D C5D C7D C6D -68.7(6) . 3_575
C9A O2A C8A C5A 99.5(6) . .
C9A O2A C8A C6A -82.9(6) . .
C3A C5A C8A O2A -176.9(5) . .
C7A C5A C8A O2A 6.1(7) . .
C3A C5A C8A C6A 5.6(8) . .
C7A C5A C8A C6A -171.4(5) . .
C4A C6A C8A O2A 175.5(5) . .
C7A C6A C8A O2A -9.6(7) 4_657 .
C4A C6A C8A C5A -7.0(8) . .
C7A C6A C8A C5A 167.9(5) 4_657 .
C9E O2B C8B C5B 89.2(14) . .
C9B O2B C8B C5B 101.2(12) . .
C9E O2B C8B C6B -91.9(14) . .
C9B O2B C8B C6B -79.9(12) . .
C3B C5B C8B O2B -177.6(4) . .
C7C C5B C8B O2B 8.2(7) . .
C3B C5B C8B C6B 3.6(7) . .
C7C C5B C8B C6B -170.6(4) . .
C4B C6B C8B O2B 177.1(4) . .
C7B C6B C8B O2B -8.2(7) . .
C4B C6B C8B C5B -4.0(7) . .
C7B C6B C8B C5B 170.7(4) . .
C9C O2C C8C C5C -88.4(6) . .
C9C O2C C8C C6C 95.8(6) . .
C3C C5C C8C O2C 180.0(4) . .
C7B C5C C8C O2C -3.7(7) 2_675 .
C3C C5C C8C C6C -4.5(7) . .
C7B C5C C8C C6C 171.9(5) 2_675 .
C4C C6C C8C O2C -178.3(4) . .
C7C C6C C8C O2C 5.5(7) . .
C4C C6C C8C C5C 6.0(7) . .
C7C C6C C8C C5C -170.1(5) . .
C9D O2D C8D C5D -91.1(6) . .
C9D O2D C8D C6D 95.9(6) . .
C3D C5D C8D O2D -179.7(5) . .
C7D C5D C8D O2D -1.6(7) . .
C3D C5D C8D C6D -6.8(7) . .
C7D C5D C8D C6D 171.3(5) . .
C4D C6D C8D O2D 176.8(4) . .
C7D C6D C8D O2D -0.3(7) 4_755 .
C4D C6D C8D C5D 3.9(7) . .
C7D C6D C8D C5D -173.2(5) 4_755 .
C8A O2A C9A C10A 173.4(5) . .
C8B O2B C9B C10B 172.2(13) . .
C8B O2B C9E C10E -154.2(19) . .
C8C O2C C9C C10C -177.1(5) . .
C8D O2D C9D C10I 176.1(5) . .
O2A C9A C10A C11A 66.9(8) . .
O2B C9B C10B C11B 50(3) . .
O2B C9E C10E C11E -47(3) . .
O2C C9C C10C C11C -172.1(6) . .
O2D C9D C10I C11D -172.1(5) . .
